data_4062969
_journal_name_full Organometallics
_journal_paper_doi 10.1021/om0497994
_journal_year 2004
_chemical_formula_moiety 'C16 H14 Br N O2 S Zr '
_chemical_formula_sum 'C16 H14 Br N O2 S Zr'
_chemical_formula_weight 455.48
_space_group_IT_number 14
_symmetry_cell_setting monoclinic
_symmetry_space_group_name_Hall '-P 2ybc'
_symmetry_space_group_name_H-M 'P 1 21/c 1'
_cell_angle_alpha 90
_cell_angle_beta 93.262(2)
_cell_angle_gamma 90
_cell_formula_units_Z 4
_cell_length_a 8.312(1)
_cell_length_b 16.271(2)
_cell_length_c 11.707(2)
_cell_measurement_temperature 141.2
_cell_volume 1580.7(4)
_exptl_crystal_density_diffrn 1.914
_cod_original_sg_symbol_H-M 'P 21/c'
_cod_original_formula_sum 'C16 H14 Br N O2 S Zr '
_cod_database_code 4062969

loop_
_symmetry_equiv_pos_as_xyz
x,y,z
-x,1/2+y,1/2-z
-x,-y,-z
x,1/2-y,1/2+z

loop_
_atom_site_label
_atom_site_type_symbol
_atom_site_fract_x
_atom_site_fract_y
_atom_site_fract_z
_atom_site_U_iso_or_equiv
_atom_site_adp_type
_atom_site_occupancy
_atom_site_calc_flag
_atom_site_refinement_flags
_atom_site_disorder_assembly
_atom_site_disorder_group
Zr1 Zr 0.06829(8) -0.02981(4) 0.14399(5) 0.0198(2) Uani 1.00 d . . .
Br1 Br 0.61379(10) 0.37639(5) -0.07102(7) 0.0464(3) Uani 1.00 d . . .
S1 S 0.0533(2) 0.1458(1) 0.1065(1) 0.0229(5) Uani 1.00 d . . .
O1 O 0.1192(5) 0.1036(2) 0.2132(3) 0.025(1) Uani 1.00 d . . .
O2 O -0.0801(5) 0.2004(2) 0.1266(4) 0.030(1) Uani 1.00 d . . .
N1 N 0.0244(6) 0.0755(3) 0.0212(4) 0.019(2) Uani 1.00 d . . .
C1 C -0.1981(9) 0.0030(5) 0.2299(7) 0.039(3) Uani 1.00 d . . .
C2 C -0.2160(8) -0.0752(5) 0.1827(6) 0.033(2) Uani 1.00 d . . .
C3 C -0.1137(9) -0.1285(4) 0.2436(6) 0.036(2) Uani 1.00 d . . .
C4 C -0.0313(8) -0.0841(5) 0.3306(6) 0.042(3) Uani 1.00 d . . .
C5 C -0.0843(10) -0.0035(5) 0.3231(6) 0.042(3) Uani 1.00 d . . .
C6 C 0.370(2) -0.0180(10) 0.140(2) 0.027(4) Uiso 0.59 d P . .
C7 C 0.326(2) -0.076(1) 0.058(1) 0.018(5) Uiso 0.59 d P . .
C8 C 0.268(1) -0.1451(9) 0.114(2) 0.015(4) Uiso 0.59 d P . .
C9 C 0.273(2) -0.131(1) 0.233(2) 0.025(5) Uiso 0.59 d P . .
C10 C 0.336(2) -0.050(1) 0.249(2) 0.031(5) Uiso 0.59 d P . .
C11 C 0.2102(7) 0.2115(4) 0.0641(5) 0.022(2) Uani 1.00 d . . .
C12 C 0.1740(8) 0.2701(4) -0.0194(6) 0.029(2) Uani 1.00 d . . .
C13 C 0.2944(9) 0.3195(4) -0.0583(6) 0.030(2) Uani 1.00 d . . .
C14 C 0.4488(8) 0.3104(4) -0.0120(6) 0.029(2) Uani 1.00 d . . .
C15 C 0.4880(8) 0.2534(4) 0.0725(6) 0.029(2) Uani 1.00 d . . .
C16 C 0.3662(8) 0.2040(4) 0.1112(6) 0.028(2) Uani 1.00 d . . .
C17 C 0.362(2) -0.032(2) 0.089(3) 0.028(7) Uiso 0.41 d P . .
C18 C 0.302(3) -0.109(2) 0.066(2) 0.037(8) Uiso 0.41 d P . .
C19 C 0.271(2) -0.146(1) 0.170(3) 0.029(6) Uiso 0.41 d P . .
C20 C 0.310(2) -0.090(2) 0.258(2) 0.023(6) Uiso 0.41 d P . .
C21 C 0.367(2) -0.019(1) 0.205(3) 0.019(6) Uiso 0.41 d P . .
C101 C -0.1287 -0.0576 0.2620 0.0038 Uiso 0.00 d P . .
C102 C 0.3184 -0.0817 0.1582 0.0038 Uiso 0.00 d P . .
H1 H -0.2523 0.0515 0.2040 0.0473 Uiso 1.00 calc . . .
H2 H -0.2867 -0.0896 0.1193 0.0401 Uiso 1.00 calc . . .
H3 H -0.1016 -0.1855 0.2287 0.0434 Uiso 1.00 calc . . .
H4 H 0.0469 -0.1053 0.3851 0.0504 Uiso 1.00 calc . . .
H5 H -0.0497 0.0401 0.3726 0.0504 Uiso 1.00 calc . . .
H6 H 0.0663 0.2763 -0.0499 0.0347 Uiso 1.00 calc . . .
H7 H 0.2707 0.3592 -0.1163 0.0366 Uiso 1.00 calc . . .
H8 H 0.5957 0.2482 0.1035 0.0351 Uiso 1.00 calc . . .
H9 H 0.3899 0.1649 0.1701 0.0338 Uiso 1.00 calc . . .
H10 H 0.4119 0.0354 0.1275 0.0328 Uiso 0.58 calc P . .
H11 H 0.3225 -0.0684 -0.0225 0.0214 Uiso 0.58 calc P . .
H12 H 0.2193 -0.1922 0.0784 0.0185 Uiso 0.58 calc P . .
H13 H 0.2240 -0.1661 0.2855 0.0304 Uiso 0.58 calc P . .
H14 H 0.3347 -0.0226 0.3206 0.0369 Uiso 0.58 calc P . .
H15 H 0.3997 0.0048 0.0342 0.0339 Uiso 0.41 calc P . .
H16 H 0.2989 -0.1353 -0.0065 0.0441 Uiso 0.41 calc P . .
H17 H 0.2726 -0.2033 0.1825 0.0352 Uiso 0.41 calc P . .
H18 H 0.3279 -0.1000 0.3381 0.0274 Uiso 0.41 calc P . .
H19 H 0.4083 0.0302 0.2395 0.0227 Uiso 0.41 calc P . .

loop_
_atom_site_aniso_label
_atom_site_aniso_U_11
_atom_site_aniso_U_22
_atom_site_aniso_U_33
_atom_site_aniso_U_12
_atom_site_aniso_U_13
_atom_site_aniso_U_23
Zr1 0.0167(4) 0.0230(4) 0.0194(4) 0.0011(3) -0.0011(3) 0.0007(3)
Br1 0.0396(5) 0.0518(6) 0.0478(6) -0.0198(4) 0.0025(4) 0.0099(4)
S1 0.021(1) 0.0234(10) 0.0242(10) -0.0011(8) 0.0003(8) -0.0020(8)
O1 0.028(3) 0.027(3) 0.019(3) -0.005(2) -0.003(2) 0.001(2)
O2 0.027(3) 0.024(3) 0.041(3) 0.006(2) 0.004(2) -0.008(2)
N1 0.021(3) 0.014(3) 0.023(3) 0.004(2) 0.002(2) -0.002(3)
C1 0.036(5) 0.044(5) 0.041(5) 0.009(4) 0.019(4) 0.002(4)
C2 0.024(4) 0.055(6) 0.022(4) -0.006(4) 0.009(3) 0.004(4)
C3 0.040(5) 0.035(5) 0.035(5) -0.004(4) 0.016(4) 0.013(4)
C4 0.026(5) 0.071(6) 0.029(5) 0.002(4) 0.001(4) 0.015(5)
C5 0.048(5) 0.057(6) 0.024(5) -0.022(4) 0.023(4) -0.013(4)
C11 0.021(4) 0.022(4) 0.024(4) -0.002(3) 0.001(3) 0.001(3)
C12 0.031(4) 0.025(4) 0.030(4) 0.002(3) -0.005(3) 0.000(3)
C13 0.041(5) 0.027(4) 0.023(4) -0.002(3) 0.000(4) 0.003(3)
C14 0.029(4) 0.031(4) 0.028(4) -0.013(3) 0.004(4) 0.002(4)
C15 0.025(4) 0.026(4) 0.036(4) -0.006(3) -0.005(3) -0.007(4)
C16 0.029(4) 0.025(4) 0.030(4) -0.002(3) -0.002(3) 0.000(3)

loop_
_geom_bond_atom_site_label_1
_geom_bond_atom_site_label_2
_geom_bond_distance
_geom_bond_site_symmetry_1
_geom_bond_site_symmetry_2
_geom_bond_publ_flag
ZR1 S1 2.892(2) . . yes
ZR1 O1 2.348(4) . . yes
ZR1 N1 2.253(5) . . yes
ZR1 N1 2.172(5) . 3_555 yes
ZR1 C1 2.540(7) . . yes
ZR1 C2 2.541(7) . . yes
ZR1 C3 2.535(7) . . yes
ZR1 C4 2.539(7) . . yes
ZR1 C5 2.548(7) . . yes
ZR1 C6 2.52(1) . . yes
ZR1 C7 2.53(1) . . yes
ZR1 C8 2.54(1) . . yes
ZR1 C9 2.54(1) . . yes
ZR1 C10 2.51(1) . . yes
ZR1 C17 2.56(2) . . yes
ZR1 C18 2.54(2) . . yes
ZR1 C19 2.53(2) . . yes
ZR1 C20 2.55(2) . . yes
ZR1 C21 2.55(2) . . yes
ZR1 C101 2.2476(7) . . yes
ZR1 C102 2.2412(7) . . yes
BR1 C14 1.902(6) . . yes
S1 O1 1.501(4) . . yes
S1 O2 1.451(4) . . yes
S1 N1 1.528(5) . . yes
S1 C11 1.780(6) . . yes
C1 C2 1.391(10) . . yes
C1 C5 1.41(1) . . yes
C2 C3 1.383(9) . . yes
C3 C4 1.396(10) . . yes
C4 C5 1.38(1) . . yes
C6 C7 1.39(2) . . yes
C6 C10 1.42(2) . . yes
C7 C8 1.39(2) . . yes
C8 C9 1.41(2) . . yes
C9 C10 1.42(2) . . yes
C11 C12 1.387(8) . . yes
C11 C16 1.385(8) . . yes
C12 C13 1.381(9) . . yes
C13 C14 1.372(9) . . yes
C14 C15 1.382(9) . . yes
C15 C16 1.389(9) . . yes
C17 C18 1.36(3) . . yes
C17 C21 1.37(3) . . yes
C18 C19 1.40(3) . . yes
C19 C20 1.40(3) . . yes
C20 C21 1.42(3) . . yes
